data_1008020
loop_
_publ_author_name
'Averbuch-Pouchot, M T'

_publ_section_title
;
Donnes cristallochimiques et structure cristalline du trimetaphosphate:
 Cd K~4~ (P~3~ O~9~)~2~ (H~2~ O)~2~
;
_journal_coden_ASTM ACBCAR
_journal_name_full 'Acta Crystallographica B (24,1968-38,1982)'
_journal_page_first 20
_journal_page_last 22
_journal_paper_doi 10.1107/S0567740878002228
_journal_volume 34
_journal_year 1978
_chemical_formula_structural 'CD K4 (P3 O9)2 (H2 O)2'
_chemical_formula_sum 'Cd H4 K4 O20 P6'
_chemical_name_systematic
;
Cadmium tetrapotassium bis(cyclo-triphosphate) dihydrate
;
_space_group_IT_number 2
_symmetry_cell_setting triclinic
_symmetry_Int_Tables_number 2
_symmetry_space_group_name_Hall '-P 1'
_symmetry_space_group_name_H-M 'P -1'
_cell_angle_alpha 96.38(1)
_cell_angle_beta 103.90(1)
_cell_angle_gamma 102.06(1)
_cell_formula_units_Z 1
_cell_length_a 9.235(5)
_cell_length_b 7.599(4)
_cell_length_c 7.148(4)
_cell_volume 469.3
_refine_ls_R_factor_all 0.04
_cod_original_formula_sum 'H4 Cd K4 O20 P6'
_cod_database_code 1008020

loop_
_symmetry_equiv_pos_as_xyz
x,y,z
-x,-y,-z

loop_
_atom_site_label
_atom_site_type_symbol
_atom_site_symmetry_multiplicity
_atom_site_Wyckoff_symbol
_atom_site_fract_x
_atom_site_fract_y
_atom_site_fract_z
_atom_site_occupancy
_atom_site_attached_hydrogens
_atom_site_calc_flag
Cd1 Cd2+ 1 a 0. 0. 0. 1. 0 d
P1 P5+ 2 i 0.2285(1) 0.0279(1) 0.4774(1) 1. 0 d
P2 P5+ 2 i 0.5038(1) 0.2660(1) 0.7726(1) 1. 0 d
P3 P5+ 2 i 0.1973(1) 0.3087(1) 0.7708(1) 1. 0 d
K1 K1+ 2 i 0.5193(1) 0.2555(1) 0.2675(1) 1. 0 d
K2 K1+ 2 i 0.1183(1) 0.4927(1) 0.2783(1) 1. 0 d
O1 O2- 2 i 0.1916(3) 0.0823(4) 0.2823(4) 1. 0 d
O2 O2- 2 i 0.2035(4) 0.8339(4) 0.4989(4) 1. 0 d
O3 O2- 2 i 0.5922(4) 0.1653(6) 0.9023(5) 1. 0 d
O4 O2- 2 i 0.5814(4) 0.4305(4) 0.7136(6) 1. 0 d
O5 O2- 2 i 0.1074(3) 0.2786(3) 0.9167(4) 1. 0 d
O6 O2- 2 i 0.1945(4) 0.4674(4) 0.6712(4) 1. 0 d
O7 O2- 2 i 0.4052(3) 0.1261(4) 0.5778(4) 1. 0 d
O8 O2- 2 i 0.3720(3) 0.3042(4) 0.8728(3) 1. 0 d
O9 O2- 2 i 0.1432(3) 0.1233(3) 0.6142(4) 1. 0 d
O10 O2- 2 i 0.8674(3) 0.1780(4) 0.1322(4) 1. 2 d

loop_
_atom_type_symbol
_atom_type_oxidation_number
Cd2+ 2.000
P5+ 5.000
K1+ 1.000
O2- -2.000
H1+ 1.000
